data_4126720
loop_
_publ_author_name
'Xiao, Chengliang'
'Hassanzadeh Fard, Zohreh'
'Sarma, Debajit'
'Song, Tze-Bin'
'Xu, Chao'
'Kanatzidis, Mercouri G.'

_publ_section_title
;
 Highly Efficient Separation of Trivalent Minor Actinides by a Layered
 Metal Sulfide (KInSn2S6) from Acidic Radioactive Waste.
;
_journal_name_full 'Journal of the American Chemical Society'
_journal_paper_doi 10.1021/jacs.7b10464
_journal_year 2017
_chemical_formula_sum 'In K S6 Sn2'
_chemical_formula_weight 583.66
_space_group_crystal_system trigonal
_space_group_IT_number 166
_space_group_name_Hall '-R 3 2"'
_space_group_name_H-M_alt 'R -3 m :H'
_symmetry_space_group_name_Hall '-R 3 2"'
_symmetry_space_group_name_H-M 'R -3 m :H'
_audit_creation_method SHELXL-2014/6
_cell_angle_alpha 90
_cell_angle_beta 90
_cell_angle_gamma 120
_cell_formula_units_Z 1
_cell_length_a 3.68030(10)
_cell_length_b 3.68030(10)
_cell_length_c 26.1276(16)
_cell_measurement_reflns_used 6906
_cell_measurement_temperature 100(2)
_cell_measurement_theta_max 52.142
_cell_measurement_theta_min 2.339
_cell_volume 306.48(2)
_computing_cell_refinement 'Bruker SMART'
_computing_data_collection 'Bruker SMART'
_computing_data_reduction 'Bruker SAINT'
_computing_molecular_graphics 'Bruker SHELXTL'
_computing_publication_material 'Bruker SHELXTL'
_computing_structure_refinement 'SHELXL-2014/6 (Sheldrick, 2014)'
_computing_structure_solution 'Bruker SHELXTL'
_diffrn_ambient_temperature 100(2)
_diffrn_measured_fraction_theta_full 0.990
_diffrn_measured_fraction_theta_max 0.992
_diffrn_measurement_device_type 'CCD area detector'
_diffrn_measurement_method 'phi and omega scans'
_diffrn_radiation_type MoK\a
_diffrn_radiation_wavelength 0.71073
_diffrn_reflns_av_R_equivalents 0.0383
_diffrn_reflns_av_unetI/netI 0.0138
_diffrn_reflns_Laue_measured_fraction_full 0.990
_diffrn_reflns_Laue_measured_fraction_max 0.992
_diffrn_reflns_limit_h_max 4
_diffrn_reflns_limit_h_min -4
_diffrn_reflns_limit_k_max 4
_diffrn_reflns_limit_k_min -4
_diffrn_reflns_limit_l_max 33
_diffrn_reflns_limit_l_min -33
_diffrn_reflns_number 2654
_diffrn_reflns_point_group_measured_fraction_full 0.990
_diffrn_reflns_point_group_measured_fraction_max 0.992
_diffrn_reflns_theta_full 25.242
_diffrn_reflns_theta_max 27.864
_diffrn_reflns_theta_min 4.681
_exptl_absorpt_coefficient_mu 7.208
_exptl_absorpt_correction_T_max 0.478
_exptl_absorpt_correction_T_min 0.237
_exptl_absorpt_correction_type multi-scan
_exptl_absorpt_process_details SADABS
_exptl_crystal_colour yellow
_exptl_crystal_density_diffrn 3.162
_exptl_crystal_description sheet
_exptl_crystal_F_000 264
_exptl_crystal_size_max 0.280
_exptl_crystal_size_mid 0.280
_exptl_crystal_size_min 0.120
_refine_diff_density_max 3.000
_refine_diff_density_min -0.510
_refine_diff_density_rms 0.367
_refine_ls_extinction_method none
_refine_ls_goodness_of_fit_ref 1.091
_refine_ls_hydrogen_treatment undef
_refine_ls_matrix_type full
_refine_ls_number_parameters 13
_refine_ls_number_reflns 124
_refine_ls_number_restraints 12
_refine_ls_restrained_S_all 1.064
_refine_ls_R_factor_all 0.0308
_refine_ls_R_factor_gt 0.0308
_refine_ls_shift/su_max 0.000
_refine_ls_shift/su_mean 0.000
_refine_ls_structure_factor_coef Fsqd
_refine_ls_weighting_details 'w=1/[\s^2^(Fo^2^)+(0.0999P)^2^+2.7784P] where P=(Fo^2^+2Fc^2^)/3'
_refine_ls_weighting_scheme calc
_refine_ls_wR_factor_gt 0.1090
_refine_ls_wR_factor_ref 0.1090
_reflns_Friedel_coverage 0.000
_reflns_number_gt 124
_reflns_number_total 124
_reflns_threshold_expression 'I > 2\s(I)'
_cod_data_source_file ja7b10464_si_002.cif
_cod_data_source_block DS2112D
_cod_original_cell_volume 306.48(3)
_cod_database_code 4126720
_shelx_space_group_comment
; 
The symmetry employed for this shelxl refinement is uniquely defined 
by the following loop, which should always be used as a source of 
symmetry information in preference to the above space-group names. 
They are only intended as comments. 
;
_shelx_estimated_absorpt_t_min 0.237
_shelx_estimated_absorpt_t_max 0.478
_shelxl_version_number 2014/6

loop_
_space_group_symop_operation_xyz
'x, y, z'
'-y, x-y, z'
'-x+y, -x, z'
'y, x, -z'
'-x, -x+y, -z'
'x-y, -y, -z'
'x+2/3, y+1/3, z+1/3'
'-y+2/3, x-y+1/3, z+1/3'
'-x+y+2/3, -x+1/3, z+1/3'
'y+2/3, x+1/3, -z+1/3'
'-x+2/3, -x+y+1/3, -z+1/3'
'x-y+2/3, -y+1/3, -z+1/3'
'x+1/3, y+2/3, z+2/3'
'-y+1/3, x-y+2/3, z+2/3'
'-x+y+1/3, -x+2/3, z+2/3'
'y+1/3, x+2/3, -z+2/3'
'-x+1/3, -x+y+2/3, -z+2/3'
'x-y+1/3, -y+2/3, -z+2/3'
'-x, -y, -z'
'y, -x+y, -z'
'x-y, x, -z'
'-y, -x, z'
'x, x-y, z'
'-x+y, y, z'
'-x+2/3, -y+1/3, -z+1/3'
'y+2/3, -x+y+1/3, -z+1/3'
'x-y+2/3, x+1/3, -z+1/3'
'-y+2/3, -x+1/3, z+1/3'
'x+2/3, x-y+1/3, z+1/3'
'-x+y+2/3, y+1/3, z+1/3'
'-x+1/3, -y+2/3, -z+2/3'
'y+1/3, -x+y+2/3, -z+2/3'
'x-y+1/3, x+2/3, -z+2/3'
'-y+1/3, -x+2/3, z+2/3'
'x+1/3, x-y+2/3, z+2/3'
'-x+y+1/3, y+2/3, z+2/3'

loop_
_atom_site_label
_atom_site_type_symbol
_atom_site_fract_x
_atom_site_fract_y
_atom_site_fract_z
_atom_site_U_iso_or_equiv
_atom_site_adp_type
_atom_site_occupancy
_atom_site_site_symmetry_order
_atom_site_calc_flag
_atom_site_refinement_flags_posn
_atom_site_refinement_flags_adp
_atom_site_refinement_flags_occupancy
_atom_site_disorder_assembly
_atom_site_disorder_group
In1 In 0.0000 0.0000 0.0000 0.0070(6) Uani 0.3332 12 d S T P A 4
Sn1 Sn 0.0000 0.0000 0.0000 0.0070(6) Uani 0.6667 12 d S T P A 4
S1 S 0.3333 0.6667 0.05544(11) 0.0085(8) Uani 1 6 d S T P A 4
K1 K -0.1667 0.6667 0.1667 0.020(7) Uani 0.06 4 d S TU P B 1
K2 K 0.0000 0.0000 0.1660(15) 0.027(7) Uani 0.0767 6 d S TU P C 2

loop_
_atom_site_aniso_label
_atom_site_aniso_U_11
_atom_site_aniso_U_22
_atom_site_aniso_U_33
_atom_site_aniso_U_23
_atom_site_aniso_U_13
_atom_site_aniso_U_12
In1 0.0021(6) 0.0021(6) 0.0167(8) 0.000 0.000 0.0011(3)
Sn1 0.0021(6) 0.0021(6) 0.0167(8) 0.000 0.000 0.0011(3)
S1 0.0060(10) 0.0060(10) 0.0134(13) 0.000 0.000 0.0030(5)
K1 0.025(10) 0.032(10) 0.006(8) -0.003(8) -0.001(4) 0.016(5)
K2 0.033(8) 0.033(8) 0.014(9) 0.000 0.000 0.017(4)

loop_
_atom_type_symbol
_atom_type_description
_atom_type_scat_dispersion_real
_atom_type_scat_dispersion_imag
_atom_type_scat_source
In In -0.7276 1.3100 'International Tables Vol C Tables 4.2.6.8 and 6.1.1.4'
K K 0.2009 0.2494 'International Tables Vol C Tables 4.2.6.8 and 6.1.1.4'
S S 0.1246 0.1234 'International Tables Vol C Tables 4.2.6.8 and 6.1.1.4'
Sn Sn -0.6537 1.4246 'International Tables Vol C Tables 4.2.6.8 and 6.1.1.4'

loop_
_geom_angle_atom_site_label_1
_geom_angle_atom_site_label_2
_geom_angle_atom_site_label_3
_geom_angle
_geom_angle_site_symmetry_1
_geom_angle_site_symmetry_3
S1 In1 S1 91.38(8) 19 19_665
S1 In1 S1 88.62(8) 19 1_445
S1 In1 S1 180.00(11) 19_665 1_445
S1 In1 S1 88.62(8) 19 1_545
S1 In1 S1 88.62(8) 19_665 1_545
S1 In1 S1 91.38(8) 1_445 1_545
S1 In1 S1 91.38(8) 19 19_565
S1 In1 S1 91.38(8) 19_665 19_565
S1 In1 S1 88.62(8) 1_445 19_565
S1 In1 S1 180.00(11) 1_545 19_565
S1 In1 S1 180.0 19 .
S1 In1 S1 88.62(8) 19_665 .
S1 In1 S1 91.38(8) 1_445 .
S1 In1 S1 91.38(8) 1_545 .
S1 In1 S1 88.62(8) 19_565 .
Sn1 S1 In1 0.0 1_565 1_565
Sn1 S1 In1 91.4 1_565 .
In1 S1 In1 91.38(8) 1_565 .
Sn1 S1 Sn1 91.38(8) 1_565 1_665
In1 S1 Sn1 91.38(8) 1_565 1_665
In1 S1 Sn1 91.4 . 1_665
Sn1 S1 In1 91.4 1_565 1_665
In1 S1 In1 91.38(8) 1_565 1_665
In1 S1 In1 91.38(8) . 1_665
Sn1 S1 In1 0.0 1_665 1_665
K1 K1 K1 60.0 2_565 3_455
K1 K1 K1 120.0 2_565 3_465
K1 K1 K1 180.0 3_455 3_465
K1 K1 K1 180.0 2_565 2_675
K1 K1 K1 120.0 3_455 2_675
K1 K1 K1 60.0 3_465 2_675
K1 K1 K1 150.0 2_565 3_565
K1 K1 K1 90.0 3_455 3_565
K1 K1 K1 90.0 3_465 3_565
K1 K1 K1 30.0 2_675 3_565
K1 K1 K1 90.0 2_565 2_665
K1 K1 K1 30.0 3_455 2_665
K1 K1 K1 150.0 3_465 2_665
K1 K1 K1 90.0 2_675 2_665
K1 K1 K1 60.0 3_565 2_665
K1 K1 K1 90.0 2_565 2_575
K1 K1 K1 150.0 3_455 2_575
K1 K1 K1 30.0 3_465 2_575
K1 K1 K1 90.0 2_675 2_575
K1 K1 K1 120.0 3_565 2_575
K1 K1 K1 180.0 2_665 2_575
K1 K1 K1 30.0 2_565 3_355
K1 K1 K1 90.0 3_455 3_355
K1 K1 K1 90.0 3_465 3_355
K1 K1 K1 150.0 2_675 3_355
K1 K1 K1 180.0 3_565 3_355
K1 K1 K1 120.0 2_665 3_355
K1 K1 K1 60.0 2_575 3_355
K1 K1 K1 120.0 2_565 1_565
K1 K1 K1 180.0 3_455 1_565
K1 K1 K1 0.0 3_465 1_565
K1 K1 K1 60.0 2_675 1_565
K1 K1 K1 90.0 3_565 1_565
K1 K1 K1 150.0 2_665 1_565
K1 K1 K1 30.0 2_575 1_565
K1 K1 K1 90.0 3_355 1_565
K1 K1 K1 60.0 2_565 1_455
K1 K1 K1 120.0 3_455 1_455
K1 K1 K1 60.0 3_465 1_455
K1 K1 K1 120.0 2_675 1_455
K1 K1 K1 150.0 3_565 1_455
K1 K1 K1 150.0 2_665 1_455
K1 K1 K1 30.0 2_575 1_455
K1 K1 K1 30.0 3_355 1_455
K1 K1 K1 60.0 1_565 1_455
K1 K1 K1 0.0 2_565 1_445
K1 K1 K1 60.0 3_455 1_445
K1 K1 K1 120.0 3_465 1_445
K1 K1 K1 180.0 2_675 1_445
K1 K1 K1 150.0 3_565 1_445
K1 K1 K1 90.0 2_665 1_445
K1 K1 K1 90.0 2_575 1_445
K1 K1 K1 30.0 3_355 1_445
K1 K1 K1 120.0 1_565 1_445
K1 K1 K1 60.0 1_455 1_445
K1 K1 K1 180.0 2_565 1_665
K1 K1 K1 120.0 3_455 1_665
K1 K1 K1 60.0 3_465 1_665
K1 K1 K1 0.0 2_675 1_665
K1 K1 K1 30.0 3_565 1_665
K1 K1 K1 90.0 2_665 1_665
K1 K1 K1 90.0 2_575 1_665
K1 K1 K1 150.0 3_355 1_665
K1 K1 K1 60.0 1_565 1_665
K1 K1 K1 120.0 1_455 1_665
K1 K1 K1 180.0 1_445 1_665
K2 K2 K2 119.98(12) 25 25_445
K2 K2 K2 119.98(12) 25 25_455
K2 K2 K2 119.98(12) 25_445 25_455
K2 K2 K2 149.99(7) 25 1_445
K2 K2 K2 30.01(6) 25_445 1_445
K2 K2 K2 90.000(1) 25_455 1_445
K2 K2 K2 30.01(6) 25 1_665
K2 K2 K2 149.99(7) 25_445 1_665
K2 K2 K2 90.000(2) 25_455 1_665
K2 K2 K2 180.0 1_445 1_665
K2 K2 K2 30.01(6) 25 1_655
K2 K2 K2 90.000(2) 25_445 1_655
K2 K2 K2 149.99(7) 25_455 1_655
K2 K2 K2 120.000(2) 1_445 1_655
K2 K2 K2 60.000(1) 1_665 1_655
K2 K2 K2 90.000(1) 25 1_565
K2 K2 K2 149.99(7) 25_445 1_565
K2 K2 K2 30.01(6) 25_455 1_565
K2 K2 K2 120.000(2) 1_445 1_565
K2 K2 K2 60.0 1_665 1_565
K2 K2 K2 120.000(4) 1_655 1_565
K2 K2 K2 149.99(7) 25 1_455
K2 K2 K2 90.0 25_445 1_455
K2 K2 K2 30.01(6) 25_455 1_455
K2 K2 K2 60.0 1_445 1_455
K2 K2 K2 120.000(3) 1_665 1_455
K2 K2 K2 180.0 1_655 1_455
K2 K2 K2 60.000(1) 1_565 1_455
K2 K2 K2 90.000(1) 25 1_545
K2 K2 K2 30.01(6) 25_445 1_545
K2 K2 K2 149.99(6) 25_455 1_545
K2 K2 K2 60.000(1) 1_445 1_545
K2 K2 K2 120.000(3) 1_665 1_545
K2 K2 K2 60.0 1_655 1_545
K2 K2 K2 180.0 1_565 1_545
K2 K2 K2 120.000(1) 1_455 1_545
K2 K2 K2 59.997(14) 25 25_545
K2 K2 K2 59.997(14) 25_445 25_545
K2 K2 K2 179(3) 25_455 25_545
K2 K2 K2 90.0 1_445 25_545
K2 K2 K2 90.000(2) 1_665 25_545
K2 K2 K2 30.003(16) 1_655 25_545
K2 K2 K2 149.997(18) 1_565 25_545
K2 K2 K2 149.997(18) 1_455 25_545
K2 K2 K2 30.003(15) 1_545 25_545
K2 K2 K2 59.997(15) 25 25_565
K2 K2 K2 179(3) 25_445 25_565
K2 K2 K2 59.997(17) 25_455 25_565
K2 K2 K2 149.997(17) 1_445 25_565
K2 K2 K2 30.003(16) 1_665 25_565
K2 K2 K2 90.000(2) 1_655 25_565
K2 K2 K2 30.003(14) 1_565 25_565
K2 K2 K2 90.0 1_455 25_565
K2 K2 K2 149.997(18) 1_545 25_565
K2 K2 K2 119.99(3) 25_545 25_565
K2 K2 K2 179(3) 25 25_345
K2 K2 K2 59.997(15) 25_445 25_345
K2 K2 K2 59.997(14) 25_455 25_345
K2 K2 K2 30.003(16) 1_445 25_345
K2 K2 K2 149.997(18) 1_665 25_345
K2 K2 K2 149.997(18) 1_655 25_345
K2 K2 K2 90.0 1_565 25_345
K2 K2 K2 30.003(17) 1_455 25_345
K2 K2 K2 90.0 1_545 25_345
K2 K2 K2 119.99(3) 25_545 25_345
K2 K2 K2 119.99(3) 25_565 25_345

loop_
_geom_bond_atom_site_label_1
_geom_bond_atom_site_label_2
_geom_bond_distance
_geom_bond_site_symmetry_2
In1 S1 2.5715(17) 19
In1 S1 2.5715(17) 19_665
In1 S1 2.5715(17) 1_445
In1 S1 2.5715(17) 1_545
In1 S1 2.5715(17) 19_565
In1 S1 2.5715(17) .
S1 Sn1 2.5715(17) 1_565
S1 In1 2.5715(17) 1_565
S1 Sn1 2.5715(17) 1_665
S1 In1 2.5715(17) 1_665
K1 K1 1.84014(5) 2_565
K1 K1 1.84015(5) 3_455
K1 K1 1.84015(5) 3_465
K1 K1 1.84016(5) 2_675
K1 K1 3.18722(8) 3_565
K1 K1 3.18723(8) 2_665
K1 K1 3.18724(8) 2_575
K1 K1 3.18725(8) 3_355
K1 K1 3.68029(10) 1_565
K1 K1 3.68029(10) 1_455
K1 K1 3.68030(10) 1_445
K1 K1 3.68030(10) 1_665
K2 K2 2.1251(14) 25
K2 K2 2.1251(13) 25_445
K2 K2 2.1251(13) 25_455
K2 K2 3.68030(10) 1_445
K2 K2 3.68030(15) 1_665
K2 K2 3.68030(10) 1_655
K2 K2 3.68030(11) 1_565
K2 K2 3.68030(10) 1_455
K2 K2 3.68030(11) 1_545
K2 K2 4.2498(7) 25_545
K2 K2 4.2498(7) 25_565
K2 K2 4.2498(7) 25_345
